data_7126106
loop_
_publ_author_name
'Ka\/lu\.za, Adrianna M'
'Mukherjee, Soumya'
'Wang, Shi-Qiang'
'O'Hearn, Daniel J'
'Zaworotko, Michael J.'

_publ_section_title
;
 [Cu(4-phenylpyridine)<sub>4</sub>(trifluoromethanesulfonate)<sub>2</sub>],
 a Werner complex that exhibits high selectivity for o-xylene.
;
_journal_issue 13
_journal_name_full 'Chemical communications (Cambridge, England)'
_journal_page_first 1940
_journal_page_last 1943
_journal_paper_doi 10.1039/c9cc09525j
_journal_volume 56
_journal_year 2020
_chemical_formula_moiety 'C46 H36 Cu F6 N4 O6 S2, 4(C8 H10)'
_chemical_formula_sum 'C78 H76 Cu F6 N4 O6 S2'
_chemical_formula_weight 1407.08
_space_group_crystal_system triclinic
_space_group_IT_number 2
_space_group_name_Hall '-P 1'
_space_group_name_H-M_alt 'P -1'
_atom_sites_solution_hydrogens geom
_atom_sites_solution_primary dual
_audit_creation_date 2019-09-10
_audit_creation_method
;
Olex2 1.2
(compiled 2018.05.29 svn.r3508 for OlexSys, GUI svn.r5506)
;
_audit_update_record
;
2019-12-07 deposited with the CCDC.	2020-01-06 downloaded from the CCDC.
;
_cell_angle_alpha 72.449(5)
_cell_angle_beta 73.851(5)
_cell_angle_gamma 69.024(4)
_cell_formula_units_Z 1
_cell_length_a 10.2443(13)
_cell_length_b 13.0741(16)
_cell_length_c 15.129(2)
_cell_measurement_reflns_used 9834
_cell_measurement_temperature 150
_cell_measurement_theta_max 28.642
_cell_measurement_theta_min 2.996
_cell_volume 1770.7(4)
_computing_cell_refinement 'SAINT V8.38A (?, 2016)'
_computing_data_reduction 'SAINT V8.38A (?, 2016)'
_computing_molecular_graphics 'Olex2 (Dolomanov et al., 2009)'
_computing_publication_material 'Olex2 (Dolomanov et al., 2009)'
_computing_structure_refinement 'ShelXL (Sheldrick, 2015)'
_computing_structure_solution 'ShelXT (Sheldrick, 2015)'
_diffrn_ambient_temperature 150.0
_diffrn_measured_fraction_theta_full 0.990
_diffrn_measured_fraction_theta_max 0.990
_diffrn_measurement_device_type 'Bruker D8 Quest Mo'
_diffrn_radiation_type MoK\a
_diffrn_radiation_wavelength 0.71076
_diffrn_reflns_av_R_equivalents 0.0263
_diffrn_reflns_av_unetI/netI 0.0265
_diffrn_reflns_Laue_measured_fraction_full 0.990
_diffrn_reflns_Laue_measured_fraction_max 0.990
_diffrn_reflns_limit_h_max 13
_diffrn_reflns_limit_h_min -13
_diffrn_reflns_limit_k_max 17
_diffrn_reflns_limit_k_min -17
_diffrn_reflns_limit_l_max 20
_diffrn_reflns_limit_l_min -20
_diffrn_reflns_number 34123
_diffrn_reflns_point_group_measured_fraction_full 0.990
_diffrn_reflns_point_group_measured_fraction_max 0.990
_diffrn_reflns_theta_full 25.243
_diffrn_reflns_theta_max 28.729
_diffrn_reflns_theta_min 2.823
_exptl_absorpt_coefficient_mu 0.439
_exptl_absorpt_correction_T_max 0.7458
_exptl_absorpt_correction_T_min 0.6223
_exptl_absorpt_correction_type multi-scan
_exptl_absorpt_process_details
'SADABS-2016/2 (Bruker,2016/2) was used for absorption correction. wR2(int) was 0.0797 before and 0.0458 after correction. The Ratio of minimum to maximum transmission is 0.8344. The \l/2 correction factor is Not present.'
_exptl_crystal_colour 'clear dark violet'
_exptl_crystal_colour_lustre clear
_exptl_crystal_colour_modifier dark
_exptl_crystal_colour_primary violet
_exptl_crystal_density_diffrn 1.320
_exptl_crystal_description block
_exptl_crystal_F_000 735
_exptl_crystal_size_max 0.39
_exptl_crystal_size_mid 0.31
_exptl_crystal_size_min 0.29
_refine_diff_density_max 0.899
_refine_diff_density_min -1.049
_refine_diff_density_rms 0.064
_refine_ls_extinction_method none
_refine_ls_goodness_of_fit_ref 1.023
_refine_ls_hydrogen_treatment constr
_refine_ls_matrix_type full
_refine_ls_number_parameters 451
_refine_ls_number_reflns 9084
_refine_ls_number_restraints 0
_refine_ls_restrained_S_all 1.023
_refine_ls_R_factor_all 0.0778
_refine_ls_R_factor_gt 0.0653
_refine_ls_shift/su_max 0.000
_refine_ls_shift/su_mean 0.000
_refine_ls_structure_factor_coef Fsqd
_refine_ls_weighting_details 'w=1/[\s^2^(Fo^2^)+(0.0773P)^2^+2.1586P] where P=(Fo^2^+2Fc^2^)/3'
_refine_ls_weighting_scheme calc
_refine_ls_wR_factor_gt 0.1670
_refine_ls_wR_factor_ref 0.1776
_reflns_Friedel_coverage 0.000
_reflns_number_gt 7572
_reflns_number_total 9084
_reflns_threshold_expression 'I > 2\s(I)'
_cod_data_source_file c9cc09525j2.cif
_cod_data_source_block SAMM_3_Cu_OTf_OX_PX
_cod_database_code 7126106
_shelx_shelxl_version_number 2018/1
_shelx_space_group_comment
;
The symmetry employed for this shelxl refinement is uniquely defined
by the following loop, which should always be used as a source of
symmetry information in preference to the above space-group names.
They are only intended as comments.
;
_shelx_estimated_absorpt_t_max 0.883
_shelx_estimated_absorpt_t_min 0.847
_olex2_refinement_description
;
1. Fixed Uiso
 At 1.2 times of:
  All C(H) groups
 At 1.5 times of:
  All C(H,H,H) groups
2. Others
 Sof(C10B)=Sof(H10B)=Sof(C11B)=Sof(H11B)=Sof(C12B)=Sof(H12B)=Sof(C13B)=
 Sof(H13B)=1-FVAR(1)
 Sof(C10A)=Sof(H10A)=Sof(C11A)=Sof(H11A)=Sof(C12A)=Sof(H12A)=Sof(C13A)=
 Sof(H13A)=FVAR(1)
 Sof(C20B)=Sof(C25B)=Sof(C24B)=Sof(H24B)=Sof(C23B)=Sof(H23B)=Sof(C22B)=
 Sof(H22B)=Sof(C21B)=Sof(H21B)=Sof(C26B)=Sof(H26A)=Sof(H26B)=Sof(H26C)=
 Sof(C27B)=Sof(H27D)=Sof(H27E)=Sof(H27F)=1-FVAR(2)
 Sof(C20A)=Sof(H20A)=Sof(H20B)=Sof(H20C)=Sof(C21A)=Sof(C26A)=Sof(C25A)=
 Sof(H25A)=Sof(C24A)=Sof(H24A)=Sof(C23A)=Sof(H23A)=Sof(C22A)=Sof(H22A)=
 Sof(C27A)=Sof(H27A)=Sof(H27B)=Sof(H27C)=FVAR(2)
3.a Aromatic/amide H refined with riding coordinates:
 C1(H1), C2(H2), C4(H4), C5(H5), C7(H7), C8(H8), C9(H9), C10(H10), C10A(H10A),
 C10B(H10B), C11(H11), C11A(H11A), C11B(H11B), C12A(H12A), C12B(H12B),
 C13A(H13A), C13B(H13B), C15(H15), C16(H16), C17(H17), C18(H18), C19(H19),
 C24B(H24B), C23B(H23B), C22B(H22B), C21B(H21B), C25A(H25A), C24A(H24A),
 C23A(H23A), C22A(H22A), C32(H32), C33(H33), C34(H34), C35(H35)
3.b Fitted hexagon refined as free rotating group:
 C20B(C25B,C24B,C23B,C22B,C21B), C21A(C26A,C25A,C24A,C23A,C22A)
3.c Idealised Me refined as rotating group:
 C20A(H20A,H20B,H20C), C26B(H26A,H26B,H26C), C27A(H27A,H27B,H27C), C27B(H27D,
 H27E,H27F), C30(H30A,H30B,H30C), C37(H37A,H37B,H37C)
;
_olex2_submission_special_instructions 'No special instructions were received'

loop_
_space_group_symop_operation_xyz
'x, y, z'
'-x, -y, -z'

loop_
_atom_site_label
_atom_site_type_symbol
_atom_site_fract_x
_atom_site_fract_y
_atom_site_fract_z
_atom_site_U_iso_or_equiv
_atom_site_adp_type
_atom_site_occupancy
_atom_site_site_symmetry_order
_atom_site_calc_flag
_atom_site_refinement_flags_posn
_atom_site_refinement_flags_adp
_atom_site_refinement_flags_occupancy
_atom_site_disorder_assembly
_atom_site_disorder_group
Cu1 Cu 1.000000 0.000000 0.500000 0.03697(13) Uani 1 2 d S T P A .
S1 S 0.60462(8) 0.05954(6) 0.64108(6) 0.0496(2) Uani 1 1 d . . . . .
F1 F 0.5422(3) 0.27696(17) 0.61561(16) 0.0751(6) Uani 1 1 d . . . . .
F2 F 0.4436(3) 0.1980(3) 0.7495(2) 0.1112(11) Uani 1 1 d . . . . .
F3 F 0.6655(3) 0.1836(2) 0.72188(15) 0.0803(7) Uani 1 1 d . . . . .
O1 O 0.73821(18) 0.05917(14) 0.57761(12) 0.0370(4) Uani 1 1 d . . . . .
O2 O 0.6170(4) -0.0292(2) 0.7239(2) 0.0939(11) Uani 1 1 d . . . . .
O3 O 0.4877(3) 0.0815(3) 0.5976(3) 0.0855(10) Uani 1 1 d . . . . .
N1 N 0.9369(2) 0.02327(15) 0.37807(13) 0.0332(4) Uani 1 1 d . . . . .
N2 N 0.9955(2) 0.16446(16) 0.46285(13) 0.0342(4) Uani 1 1 d . . . . .
C1 C 0.8073(3) 0.0239(3) 0.37491(19) 0.0559(8) Uani 1 1 d . . . . .
H1 H 0.741974 0.013108 0.432820 0.067 Uiso 1 1 calc R . . . .
C2 C 0.7635(3) 0.0392(3) 0.29245(18) 0.0466(6) Uani 1 1 d . . . . .
H2 H 0.670082 0.039024 0.294484 0.056 Uiso 1 1 calc R . . . .
C3 C 0.8553(2) 0.05498(17) 0.20673(15) 0.0292(4) Uani 1 1 d . . . . .
C4 C 0.9897(3) 0.0538(3) 0.21021(17) 0.0452(6) Uani 1 1 d . . . . .
H4 H 1.057446 0.063523 0.153354 0.054 Uiso 1 1 calc R . . . .
C5 C 1.0258(3) 0.0386(2) 0.29523(18) 0.0436(6) Uani 1 1 d . . . . .
H5 H 1.118402 0.039033 0.295104 0.052 Uiso 1 1 calc R . . . .
C6 C 0.8109(3) 0.0712(2) 0.11754(17) 0.0363(5) Uani 1 1 d . . . . .
C7 C 0.7040(3) 0.0306(3) 0.1160(2) 0.0529(7) Uani 1 1 d . . . . .
H7 H 0.659819 -0.009530 0.172914 0.064 Uiso 1 1 calc R . . . .
C8 C 0.6612(4) 0.0477(4) 0.0326(3) 0.0734(11) Uani 1 1 d . . . . .
H8 H 0.588957 0.018253 0.032271 0.088 Uiso 1 1 calc R . . . .
C9 C 0.7222(5) 0.1069(4) -0.0498(3) 0.0861(14) Uani 1 1 d . . . . .
H9 H 0.689639 0.121545 -0.106685 0.103 Uiso 1 1 calc R . . . .
C10 C 0.8291(6) 0.1444(5) -0.0495(3) 0.1030(18) Uani 1 1 d . . . . .
H10 H 0.873561 0.183134 -0.107170 0.124 Uiso 1 1 calc R . . . .
C10A C 0.8698(5) 0.2434(4) 0.4455(4) 0.0340(11) Uani 0.541(8) 1 d . . . A 1
H10A H 0.788013 0.221092 0.452945 0.041 Uiso 0.541(8) 1 calc R . . A 1
C10B C 0.8930(7) 0.2453(5) 0.4949(6) 0.0448(18) Uani 0.459(8) 1 d . . . A 2
H10B H 0.816892 0.224302 0.540784 0.054 Uiso 0.459(8) 1 calc R . . A 2
C11 C 0.8754(4) 0.1276(4) 0.0332(2) 0.0725(11) Uani 1 1 d . . . . .
H11 H 0.950727 0.154509 0.031930 0.087 Uiso 1 1 calc R . . . .
C11A C 0.8621(5) 0.3561(4) 0.4170(4) 0.0340(11) Uani 0.541(8) 1 d . . . A 1
H11A H 0.774714 0.410518 0.404114 0.041 Uiso 0.541(8) 1 calc R . . A 1
C11B C 0.8819(6) 0.3594(4) 0.4698(6) 0.0422(18) Uani 0.459(8) 1 d . . . A 2
H11B H 0.801821 0.411902 0.497819 0.051 Uiso 0.459(8) 1 calc R . . A 2
C12 C 0.5613(4) 0.1860(3) 0.6845(2) 0.0553(8) Uani 1 1 d . . . . .
C12A C 1.1032(5) 0.1930(4) 0.4563(5) 0.0366(12) Uani 0.541(8) 1 d . . . A 1
H12A H 1.187718 0.136046 0.471505 0.044 Uiso 0.541(8) 1 calc R . . A 1
C12B C 1.1091(6) 0.2042(4) 0.3976(6) 0.0403(16) Uani 0.459(8) 1 d . . . A 2
H12B H 1.191214 0.150581 0.372585 0.048 Uiso 0.459(8) 1 calc R . . A 2
C13 C 0.9847(2) 0.39282(18) 0.40637(15) 0.0291(4) Uani 1 1 d . . . . .
C13A C 1.1041(5) 0.3036(4) 0.4280(5) 0.0369(12) Uani 0.541(8) 1 d . . . A 1
H13A H 1.189731 0.319378 0.423155 0.044 Uiso 0.541(8) 1 calc R . . A 1
C13B C 1.1047(6) 0.3160(4) 0.3696(6) 0.0382(15) Uani 0.459(8) 1 d . . . A 2
H13B H 1.181552 0.339161 0.326542 0.046 Uiso 0.459(8) 1 calc R . . A 2
C14 C 0.9814(2) 0.51255(18) 0.37564(15) 0.0306(4) Uani 1 1 d . . . . .
C15 C 0.8560(3) 0.5981(2) 0.3850(3) 0.0531(8) Uani 1 1 d . . . . .
H15 H 0.768699 0.580804 0.411371 0.064 Uiso 1 1 calc R . . . .
C16 C 0.8554(3) 0.7098(2) 0.3565(3) 0.0590(8) Uani 1 1 d . . . . .
H16 H 0.767905 0.767844 0.364448 0.071 Uiso 1 1 calc R . . . .
C17 C 0.9785(3) 0.7368(2) 0.3173(2) 0.0490(7) Uani 1 1 d . . . . .
H17 H 0.977471 0.813271 0.296580 0.059 Uiso 1 1 calc R . . . .
C18 C 1.1035(4) 0.6527(3) 0.3080(3) 0.0730(12) Uani 1 1 d . . . . .
H18 H 1.190212 0.670830 0.280872 0.088 Uiso 1 1 calc R . . . .
C19 C 1.1059(3) 0.5409(2) 0.3378(3) 0.0625(10) Uani 1 1 d . . . . .
H19 H 1.194263 0.483341 0.331950 0.075 Uiso 1 1 calc R . . . .
C20A C 0.4571(11) 0.3198(9) 0.1634(8) 0.084(3) Uiso 0.518(11) 1 d . . . B 1
H20A H 0.366213 0.366422 0.144157 0.126 Uiso 0.518(11) 1 calc GR . . B 1
H20B H 0.457155 0.241150 0.185966 0.126 Uiso 0.518(11) 1 calc GR . . B 1
H20C H 0.535268 0.326082 0.109338 0.126 Uiso 0.518(11) 1 calc GR . . B 1
C20B C 0.4832(9) 0.3778(7) 0.2082(5) 0.075(3) Uiso 0.482(11) 1 d . . . B 2
C25B C 0.4942(10) 0.4725(5) 0.2259(4) 0.070(4) Uiso 0.482(11) 1 d G . . B 2
C24B C 0.5007(10) 0.4727(6) 0.3164(6) 0.079(3) Uiso 0.482(11) 1 d G . . B 2
H24B H 0.508213 0.537380 0.328503 0.094 Uiso 0.482(11) 1 calc R . . B 2
C23B C 0.4963(9) 0.3782(8) 0.3892(4) 0.087(3) Uiso 0.482(11) 1 d G . . B 2
H23B H 0.500810 0.378338 0.451027 0.104 Uiso 0.482(11) 1 calc R . . B 2
C22B C 0.4854(8) 0.2836(6) 0.3715(6) 0.077(3) Uiso 0.482(11) 1 d G . . B 2
H22B H 0.482376 0.218985 0.421210 0.093 Uiso 0.482(11) 1 calc R . . B 2
C21B C 0.4788(8) 0.2834(5) 0.2810(7) 0.093(3) Uiso 0.482(11) 1 d G . . B 2
H21B H 0.471346 0.218673 0.268870 0.111 Uiso 0.482(11) 1 calc R . . B 2
C21A C 0.4750(6) 0.3565(5) 0.2365(4) 0.0504(16) Uiso 0.518(11) 1 d . . . B 1
C26A C 0.4888(8) 0.4628(4) 0.2214(3) 0.051(3) Uiso 0.518(11) 1 d G . . B 1
C25A C 0.5021(9) 0.4979(4) 0.2956(5) 0.081(3) Uiso 0.518(11) 1 d G . . B 1
H25A H 0.511480 0.570519 0.285308 0.097 Uiso 0.518(11) 1 calc R . . B 1
C24A C 0.5016(8) 0.4268(6) 0.3849(4) 0.081(3) Uiso 0.518(11) 1 d G . . B 1
H24A H 0.510722 0.450829 0.435670 0.097 Uiso 0.518(11) 1 calc R . . B 1
C23A C 0.4879(6) 0.3206(5) 0.4000(3) 0.063(2) Uiso 0.518(11) 1 d G . . B 1
H23A H 0.487581 0.271985 0.461058 0.076 Uiso 0.518(11) 1 calc R . . B 1
C22A C 0.4746(5) 0.2854(3) 0.3258(5) 0.0523(17) Uiso 0.518(11) 1 d G . . B 1
H22A H 0.465201 0.212829 0.336085 0.063 Uiso 0.518(11) 1 calc R . . B 1
C26B C 0.4801(15) 0.3628(13) 0.1172(11) 0.109(4) Uiso 0.482(11) 1 d . . . B 2
H26A H 0.390399 0.411892 0.097547 0.164 Uiso 0.482(11) 1 calc GR . . B 2
H26B H 0.487715 0.284278 0.122997 0.164 Uiso 0.482(11) 1 calc GR . . B 2
H26C H 0.560209 0.382127 0.070042 0.164 Uiso 0.482(11) 1 calc GR . . B 2
C27A C 0.4829(12) 0.5451(10) 0.1248(8) 0.088(3) Uiso 0.518(11) 1 d . . . B 1
H27A H 0.541560 0.505301 0.074980 0.133 Uiso 0.518(11) 1 calc GR . . B 1
H27B H 0.519222 0.605982 0.122362 0.133 Uiso 0.518(11) 1 calc GR . . B 1
H27C H 0.384150 0.576600 0.115309 0.133 Uiso 0.518(11) 1 calc GR . . B 1
C27B C 0.4907(14) 0.5658(11) 0.1531(10) 0.097(4) Uiso 0.482(11) 1 d . . . B 2
H27D H 0.558765 0.544110 0.097075 0.145 Uiso 0.482(11) 1 calc GR . . B 2
H27E H 0.516349 0.620839 0.171529 0.145 Uiso 0.482(11) 1 calc GR . . B 2
H27F H 0.394631 0.599120 0.138845 0.145 Uiso 0.482(11) 1 calc GR . . B 2
C30 C -0.1197(9) 0.4213(6) 0.9534(6) 0.150(3) Uani 1 1 d . . . . .
H30A H -0.186501 0.376914 0.972828 0.225 Uiso 1 1 calc GR . . . .
H30B H -0.094793 0.440740 0.884260 0.225 Uiso 1 1 calc GR . . . .
H30C H -0.164287 0.490312 0.977074 0.225 Uiso 1 1 calc GR . . . .
C31 C 0.0083(6) 0.3560(4) 0.9918(4) 0.0873(13) Uani 1 1 d . . . . .
C32 C 0.1366(8) 0.3127(5) 0.9301(4) 0.1022(18) Uani 1 1 d . . . . .
H32 H 0.137801 0.327610 0.864469 0.123 Uiso 1 1 calc R . . . .
C33 C 0.2583(7) 0.2497(5) 0.9645(5) 0.1066(19) Uani 1 1 d . . . . .
H33 H 0.342662 0.220431 0.922471 0.128 Uiso 1 1 calc R . . . .
C34 C 0.2605(5) 0.2286(4) 1.0567(4) 0.0917(14) Uani 1 1 d . . . . .
H34 H 0.346223 0.186097 1.079590 0.110 Uiso 1 1 calc R . . . .
C35 C 0.1394(5) 0.2685(4) 1.1167(3) 0.0770(11) Uani 1 1 d . . . . .
H35 H 0.141923 0.252870 1.181891 0.092 Uiso 1 1 calc R . . . .
C36 C 0.0124(4) 0.3310(4) 1.0870(3) 0.0723(10) Uani 1 1 d . . . . .
C37 C -0.1183(6) 0.3690(6) 1.1580(4) 0.1127(19) Uani 1 1 d . . . . .
H37A H -0.096647 0.337319 1.221689 0.169 Uiso 1 1 calc GR . . . .
H37B H -0.194165 0.343266 1.152899 0.169 Uiso 1 1 calc GR . . . .
H37C H -0.149546 0.451266 1.146061 0.169 Uiso 1 1 calc GR . . . .

loop_
_atom_site_aniso_label
_atom_site_aniso_U_11
_atom_site_aniso_U_22
_atom_site_aniso_U_33
_atom_site_aniso_U_23
_atom_site_aniso_U_13
_atom_site_aniso_U_12
Cu1 0.0597(3) 0.0246(2) 0.0297(2) -0.00208(14) -0.01515(18) -0.01463(18)
S1 0.0425(4) 0.0458(4) 0.0589(4) -0.0223(3) 0.0205(3) -0.0256(3)
F1 0.0999(17) 0.0439(10) 0.0768(14) -0.0227(10) -0.0192(12) -0.0067(10)
F2 0.0976(19) 0.120(2) 0.106(2) -0.0768(18) 0.0573(16) -0.0364(16)
F3 0.1066(18) 0.0925(16) 0.0595(12) -0.0349(12) -0.0219(12) -0.0309(14)
O1 0.0343(8) 0.0365(8) 0.0364(8) -0.0108(7) 0.0071(7) -0.0144(7)
O2 0.106(2) 0.0604(15) 0.0762(18) 0.0001(13) 0.0440(16) -0.0393(15)
O3 0.0424(12) 0.099(2) 0.141(3) -0.069(2) 0.0037(14) -0.0331(13)
N1 0.0441(11) 0.0257(9) 0.0300(9) -0.0051(7) -0.0085(8) -0.0105(8)
N2 0.0473(11) 0.0258(9) 0.0291(9) -0.0035(7) -0.0092(8) -0.0113(8)
C1 0.0350(13) 0.093(2) 0.0300(12) -0.0177(14) 0.0015(10) -0.0109(14)
C2 0.0296(12) 0.0725(19) 0.0347(12) -0.0150(12) -0.0011(9) -0.0133(12)
C3 0.0357(11) 0.0231(9) 0.0286(10) -0.0038(7) -0.0060(8) -0.0104(8)
C4 0.0479(14) 0.0653(17) 0.0284(11) 0.0015(11) -0.0041(10) -0.0361(13)
C5 0.0491(14) 0.0554(15) 0.0343(12) 0.0040(11) -0.0113(10) -0.0341(13)
C6 0.0407(12) 0.0365(12) 0.0320(11) -0.0073(9) -0.0092(9) -0.0106(10)
C7 0.0532(17) 0.0629(18) 0.0529(16) -0.0127(14) -0.0199(13) -0.0222(14)
C8 0.069(2) 0.091(3) 0.079(3) -0.035(2) -0.039(2) -0.014(2)
C9 0.086(3) 0.123(4) 0.052(2) -0.032(2) -0.038(2) -0.006(3)
C10 0.107(4) 0.164(5) 0.0318(16) 0.006(2) -0.0213(19) -0.052(4)
C10A 0.035(2) 0.028(2) 0.039(3) -0.0025(18) -0.0053(19) -0.0145(17)
C10B 0.048(3) 0.031(3) 0.048(4) -0.007(2) 0.014(3) -0.022(2)
C11 0.082(2) 0.107(3) 0.0337(14) 0.0109(16) -0.0174(15) -0.051(2)
C11A 0.030(2) 0.026(2) 0.043(3) -0.0034(18) -0.0066(18) -0.0099(16)
C11B 0.035(3) 0.027(2) 0.054(4) -0.011(2) 0.011(3) -0.010(2)
C12 0.0566(17) 0.0649(19) 0.0480(16) -0.0310(15) 0.0096(13) -0.0222(15)
C12A 0.036(2) 0.026(2) 0.047(3) -0.003(2) -0.014(2) -0.0082(17)
C12B 0.039(3) 0.023(2) 0.049(4) -0.007(2) 0.006(3) -0.009(2)
C13 0.0317(10) 0.0243(9) 0.0286(10) -0.0040(8) -0.0041(8) -0.0082(8)
C13A 0.032(2) 0.030(2) 0.049(3) -0.003(2) -0.011(2) -0.0130(17)
C13B 0.034(3) 0.023(2) 0.048(4) -0.006(2) 0.008(2) -0.012(2)
C14 0.0331(11) 0.0238(9) 0.0307(10) -0.0007(8) -0.0051(8) -0.0088(8)
C15 0.0339(13) 0.0300(12) 0.087(2) -0.0148(13) 0.0013(13) -0.0081(10)
C16 0.0466(16) 0.0273(12) 0.091(2) -0.0158(14) -0.0034(15) -0.0028(11)
C17 0.0612(17) 0.0282(11) 0.0511(15) -0.0008(10) -0.0050(13) -0.0169(12)
C18 0.0481(17) 0.0372(15) 0.109(3) 0.0148(17) 0.0012(18) -0.0215(13)
C19 0.0355(14) 0.0290(13) 0.094(2) 0.0119(14) 0.0036(14) -0.0091(11)
C30 0.198(8) 0.097(4) 0.191(7) -0.003(5) -0.134(7) -0.038(5)
C31 0.110(4) 0.084(3) 0.087(3) -0.017(2) -0.033(3) -0.043(3)
C32 0.169(6) 0.089(3) 0.063(3) -0.017(2) -0.005(3) -0.068(4)
C33 0.117(5) 0.088(4) 0.104(4) -0.033(3) 0.026(3) -0.043(3)
C34 0.075(3) 0.078(3) 0.119(4) -0.024(3) 0.001(3) -0.032(2)
C35 0.077(3) 0.084(3) 0.076(3) -0.012(2) -0.007(2) -0.042(2)
C36 0.066(2) 0.087(3) 0.073(2) -0.030(2) -0.0010(18) -0.033(2)
C37 0.074(3) 0.139(5) 0.121(4) -0.055(4) 0.013(3) -0.032(3)

loop_
_atom_type_symbol
_atom_type_description
_atom_type_scat_dispersion_real
_atom_type_scat_dispersion_imag
_atom_type_scat_source
C C 0.0033 0.0016 'International Tables Vol C Tables 4.2.6.8 and 6.1.1.4'
H H 0.0000 0.0000 'International Tables Vol C Tables 4.2.6.8 and 6.1.1.4'
Cu Cu 0.3201 1.2651 'International Tables Vol C Tables 4.2.6.8 and 6.1.1.4'
F F 0.0171 0.0103 'International Tables Vol C Tables 4.2.6.8 and 6.1.1.4'
N N 0.0061 0.0033 'International Tables Vol C Tables 4.2.6.8 and 6.1.1.4'
O O 0.0106 0.0060 'International Tables Vol C Tables 4.2.6.8 and 6.1.1.4'
S S 0.1246 0.1234 'International Tables Vol C Tables 4.2.6.8 and 6.1.1.4'

loop_
_geom_angle_atom_site_label_1
_geom_angle_atom_site_label_2
_geom_angle_atom_site_label_3
_geom_angle
_geom_angle_site_symmetry_1
_geom_angle_site_symmetry_3
_geom_angle_publ_flag
N1 Cu1 O1 91.95(7) 2_756 . ?
N1 Cu1 O1 88.05(7) . . ?
N1 Cu1 N1 180.00(3) . 2_756 ?
N1 Cu1 N2 91.32(8) . 2_756 ?
N1 Cu1 N2 88.68(7) 2_756 2_756 ?
N1 Cu1 N2 88.68(7) . . ?
N1 Cu1 N2 91.32(7) 2_756 . ?
N2 Cu1 O1 89.07(7) . . ?
N2 Cu1 O1 90.93(7) 2_756 . ?
N2 Cu1 N2 180.0 . 2_756 ?
O1 S1 C12 102.05(13) . . ?
O2 S1 O1 113.45(15) . . ?
O2 S1 C12 103.96(18) . . ?
O3 S1 O1 115.47(16) . . ?
O3 S1 O2 116.3(2) . . ?
O3 S1 C12 103.08(16) . . ?
S1 O1 Cu1 162.19(11) . . ?
C1 N1 Cu1 123.20(17) . . ?
C5 N1 Cu1 120.38(17) . . ?
C5 N1 C1 116.4(2) . . ?
C10A N2 Cu1 117.3(2) . . ?
C10B N2 Cu1 124.9(3) . . ?
C10B N2 C12B 111.9(3) . . ?
C12A N2 Cu1 121.9(2) . . ?
C12A N2 C10A 120.8(3) . . ?
C12B N2 Cu1 123.1(2) . . ?
N1 C1 H1 118.2 . . ?
N1 C1 C2 123.7(2) . . ?
C2 C1 H1 118.2 . . ?
C1 C2 H2 120.0 . . ?
C1 C2 C3 120.0(2) . . ?
C3 C2 H2 120.0 . . ?
C2 C3 C4 116.2(2) . . ?
C2 C3 C6 121.0(2) . . ?
C4 C3 C6 122.8(2) . . ?
C3 C4 H4 119.7 . . ?
C5 C4 C3 120.5(2) . . ?
C5 C4 H4 119.7 . . ?
N1 C5 C4 123.1(2) . . ?
N1 C5 H5 118.4 . . ?
C4 C5 H5 118.4 . . ?
C7 C6 C3 120.9(2) . . ?
C11 C6 C3 120.6(2) . . ?
C11 C6 C7 118.5(3) . . ?
C6 C7 H7 119.7 . . ?
C8 C7 C6 120.7(3) . . ?
C8 C7 H7 119.7 . . ?
C7 C8 H8 119.8 . . ?
C9 C8 C7 120.4(4) . . ?
C9 C8 H8 119.8 . . ?
C8 C9 H9 120.3 . . ?
C10 C9 C8 119.4(3) . . ?
C10 C9 H9 120.3 . . ?
C9 C10 H10 119.3 . . ?
C9 C10 C11 121.5(4) . . ?
C11 C10 H10 119.3 . . ?
N2 C10A H10A 120.1 . . ?
N2 C10A C11A 119.7(4) . . ?
C11A C10A H10A 120.1 . . ?
N2 C10B H10B 116.3 . . ?
N2 C10B C11B 127.5(5) . . ?
C11B C10B H10B 116.3 . . ?
C6 C11 C10 119.5(4) . . ?
C6 C11 H11 120.2 . . ?
C10 C11 H11 120.2 . . ?
C10A C11A H11A 119.3 . . ?
C10A C11A C13 121.4(4) . . ?
C13 C11A H11A 119.3 . . ?
C10B C11B H11B 120.7 . . ?
C13 C11B C10B 118.6(5) . . ?
C13 C11B H11B 120.7 . . ?
F1 C12 S1 111.3(2) . . ?
F1 C12 F2 107.6(3) . . ?
F1 C12 F3 106.8(3) . . ?
F2 C12 S1 111.5(2) . . ?
F2 C12 F3 108.0(3) . . ?
F3 C12 S1 111.4(2) . . ?
N2 C12A H12A 118.6 . . ?
N2 C12A C13A 122.8(4) . . ?
C13A C12A H12A 118.6 . . ?
N2 C12B H12B 118.3 . . ?
C13B C12B N2 123.4(5) . . ?
C13B C12B H12B 118.3 . . ?
C11A C13 C14 123.1(2) . . ?
C11B C13 C13B 120.8(4) . . ?
C11B C13 C14 122.1(3) . . ?
C13A C13 C11A 112.5(3) . . ?
C13A C13 C14 124.4(3) . . ?
C13B C13 C14 117.0(3) . . ?
C12A C13A C13 122.7(4) . . ?
C12A C13A H13A 118.6 . . ?
C13 C13A H13A 118.6 . . ?
C12B C13B H13B 121.2 . . ?
C13 C13B C12B 117.6(4) . . ?
C13 C13B H13B 121.2 . . ?
C15 C14 C13 121.7(2) . . ?
C15 C14 C19 117.9(2) . . ?
C19 C14 C13 120.3(2) . . ?
C14 C15 H15 119.6 . . ?
C14 C15 C16 120.8(3) . . ?
C16 C15 H15 119.6 . . ?
C15 C16 H16 119.6 . . ?
C17 C16 C15 120.8(3) . . ?
C17 C16 H16 119.6 . . ?
C16 C17 H17 120.5 . . ?
C16 C17 C18 119.0(3) . . ?
C18 C17 H17 120.5 . . ?
C17 C18 H18 119.6 . . ?
C17 C18 C19 120.8(3) . . ?
C19 C18 H18 119.6 . . ?
C14 C19 C18 120.7(3) . . ?
C14 C19 H19 119.7 . . ?
C18 C19 H19 119.7 . . ?
H20A C20A H20B 109.5 . . ?
H20A C20A H20C 109.5 . . ?
H20B C20A H20C 109.5 . . ?
C21A C20A H20A 109.5 . . ?
C21A C20A H20B 109.5 . . ?
C21A C20A H20C 109.5 . . ?
C25B C20B C21B 120.0 . . ?
C25B C20B C26B 126.7(8) . . ?
C21B C20B C26B 113.2(8) . . ?
C24B C25B C20B 120.0 . . ?
C27B C25B C20B 118.0(8) . . ?
C27B C25B C24B 121.9(8) . . ?
C25B C24B H24B 120.0 . . ?
C23B C24B C25B 120.0 . . ?
C23B C24B H24B 120.0 . . ?
C24B C23B H23B 120.0 . . ?
C24B C23B C22B 120.0 . . ?
C22B C23B H23B 120.0 . . ?
C23B C22B H22B 120.0 . . ?
C21B C22B C23B 120.0 . . ?
C21B C22B H22B 120.0 . . ?
C20B C21B H21B 120.0 . . ?
C22B C21B C20B 120.0 . . ?
C22B C21B H21B 120.0 . . ?
C26A C21A C20A 121.4(6) . . ?
C26A C21A C22A 120.0 . . ?
C22A C21A C20A 118.6(6) . . ?
C21A C26A C25A 120.0 . . ?
C21A C26A C27A 121.2(6) . . ?
C25A C26A C27A 118.7(6) . . ?
C26A C25A H25A 120.0 . . ?
C26A C25A C24A 120.0 . . ?
C24A C25A H25A 120.0 . . ?
C25A C24A H24A 120.0 . . ?
C23A C24A C25A 120.0 . . ?
C23A C24A H24A 120.0 . . ?
C24A C23A H23A 120.0 . . ?
C24A C23A C22A 120.0 . . ?
C22A C23A H23A 120.0 . . ?
C21A C22A H22A 120.0 . . ?
C23A C22A C21A 120.0 . . ?
C23A C22A H22A 120.0 . . ?
C20B C26B H26A 109.5 . . ?
C20B C26B H26B 109.5 . . ?
C20B C26B H26C 109.5 . . ?
H26A C26B H26B 109.5 . . ?
H26A C26B H26C 109.5 . . ?
H26B C26B H26C 109.5 . . ?
C26A C27A H27A 109.5 . . ?
C26A C27A H27B 109.5 . . ?
C26A C27A H27C 109.5 . . ?
H27A C27A H27B 109.5 . . ?
H27A C27A H27C 109.5 . . ?
H27B C27A H27C 109.5 . . ?
C25B C27B H27D 109.5 . . ?
C25B C27B H27E 109.5 . . ?
C25B C27B H27F 109.5 . . ?
H27D C27B H27E 109.5 . . ?
H27D C27B H27F 109.5 . . ?
H27E C27B H27F 109.5 . . ?
H30A C30 H30B 109.5 . . ?
H30A C30 H30C 109.5 . . ?
H30B C30 H30C 109.5 . . ?
C31 C30 H30A 109.5 . . ?
C31 C30 H30B 109.5 . . ?
C31 C30 H30C 109.5 . . ?
C32 C31 C30 119.3(6) . . ?
C36 C31 C30 123.4(6) . . ?
C36 C31 C32 117.3(5) . . ?
C31 C32 H32 119.7 . . ?
C33 C32 C31 120.6(5) . . ?
C33 C32 H32 119.7 . . ?
C32 C33 H33 119.4 . . ?
C34 C33 C32 121.1(5) . . ?
C34 C33 H33 119.4 . . ?
C33 C34 H34 120.4 . . ?
C33 C34 C35 119.3(5) . . ?
C35 C34 H34 120.4 . . ?
C34 C35 H35 118.7 . . ?
C34 C35 C36 122.6(5) . . ?
C36 C35 H35 118.7 . . ?
C31 C36 C37 121.4(5) . . ?
C35 C36 C31 119.1(4) . . ?
C35 C36 C37 119.5(4) . . ?
C36 C37 H37A 109.5 . . ?
C36 C37 H37B 109.5 . . ?
C36 C37 H37C 109.5 . . ?
H37A C37 H37B 109.5 . . ?
H37A C37 H37C 109.5 . . ?
H37B C37 H37C 109.5 . . ?

loop_
_geom_bond_atom_site_label_1
_geom_bond_atom_site_label_2
_geom_bond_distance
_geom_bond_site_symmetry_2
_geom_bond_publ_flag
Cu1 O1 2.5457(16) . ?
Cu1 N1 2.0243(19) . ?
Cu1 N1 2.0244(19) 2_756 ?
Cu1 N2 2.0386(19) 2_756 ?
Cu1 N2 2.0386(19) . ?
S1 O1 1.4360(17) . ?
S1 O2 1.428(3) . ?
S1 O3 1.423(3) . ?
S1 C12 1.824(3) . ?
F1 C12 1.318(4) . ?
F2 C12 1.320(4) . ?
F3 C12 1.328(4) . ?
N1 C1 1.338(4) . ?
N1 C5 1.336(3) . ?
N2 C10A 1.366(5) . ?
N2 C10B 1.299(6) . ?
N2 C12A 1.256(5) . ?
N2 C12B 1.443(6) . ?
C1 H1 0.9500 . ?
C1 C2 1.376(4) . ?
C2 H2 0.9500 . ?
C2 C3 1.381(3) . ?
C3 C4 1.387(3) . ?
C3 C6 1.474(3) . ?
C4 H4 0.9500 . ?
C4 C5 1.374(3) . ?
C5 H5 0.9500 . ?
C6 C7 1.386(4) . ?
C6 C11 1.386(4) . ?
C7 H7 0.9500 . ?
C7 C8 1.379(4) . ?
C8 H8 0.9500 . ?
C8 C9 1.369(7) . ?
C9 H9 0.9500 . ?
C9 C10 1.353(7) . ?
C10 H10 0.9500 . ?
C10 C11 1.388(5) . ?
C10A H10A 0.9500 . ?
C10A C11A 1.383(6) . ?
C10B H10B 0.9500 . ?
C10B C11B 1.393(7) . ?
C11 H11 0.9500 . ?
C11A H11A 0.9500 . ?
C11A C13 1.452(5) . ?
C11B H11B 0.9500 . ?
C11B C13 1.318(6) . ?
C12A H12A 0.9500 . ?
C12A C13A 1.381(6) . ?
C12B H12B 0.9500 . ?
C12B C13B 1.382(7) . ?
C13 C13A 1.391(5) . ?
C13 C13B 1.379(6) . ?
C13 C14 1.483(3) . ?
C13A H13A 0.9500 . ?
C13B H13B 0.9500 . ?
C14 C15 1.373(3) . ?
C14 C19 1.377(3) . ?
C15 H15 0.9500 . ?
C15 C16 1.390(4) . ?
C16 H16 0.9500 . ?
C16 C17 1.358(4) . ?
C17 H17 0.9500 . ?
C17 C18 1.361(5) . ?
C18 H18 0.9500 . ?
C18 C19 1.387(4) . ?
C19 H19 0.9500 . ?
C20A H20A 0.9800 . ?
C20A H20B 0.9800 . ?
C20A H20C 0.9800 . ?
C20A C21A 1.408(10) . ?
C20B C25B 1.3900 . ?
C20B C21B 1.3900 . ?
C20B C26B 1.458(14) . ?
C25B C24B 1.3900 . ?
C25B C27B 1.372(13) . ?
C24B H24B 0.9500 . ?
C24B C23B 1.3900 . ?
C23B H23B 0.9500 . ?
C23B C22B 1.3900 . ?
C22B H22B 0.9500 . ?
C22B C21B 1.3900 . ?
C21B H21B 0.9500 . ?
C21A C26A 1.3900 . ?
C21A C22A 1.3900 . ?
C26A C25A 1.3900 . ?
C26A C27A 1.533(12) . ?
C25A H25A 0.9500 . ?
C25A C24A 1.3900 . ?
C24A H24A 0.9500 . ?
C24A C23A 1.3900 . ?
C23A H23A 0.9500 . ?
C23A C22A 1.3900 . ?
C22A H22A 0.9500 . ?
C26B H26A 0.9800 . ?
C26B H26B 0.9800 . ?
C26B H26C 0.9800 . ?
C27A H27A 0.9800 . ?
C27A H27B 0.9800 . ?
C27A H27C 0.9800 . ?
C27B H27D 0.9800 . ?
C27B H27E 0.9800 . ?
C27B H27F 0.9800 . ?
C30 H30A 0.9800 . ?
C30 H30B 0.9800 . ?
C30 H30C 0.9800 . ?
C30 C31 1.452(8) . ?
C31 C32 1.422(8) . ?
C31 C36 1.387(6) . ?
C32 H32 0.9500 . ?
C32 C33 1.368(9) . ?
C33 H33 0.9500 . ?
C33 C34 1.343(8) . ?
C34 H34 0.9500 . ?
C34 C35 1.353(7) . ?
C35 H35 0.9500 . ?
C35 C36 1.381(6) . ?
C36 C37 1.496(6) . ?
C37 H37A 0.9800 . ?
C37 H37B 0.9800 . ?
C37 H37C 0.9800 . ?
